data_7219435
loop_
_publ_author_name
'Wei, Ruo-Hong'
'Chen, Jun-Feng'
'Feng, Jia-Qi'
'Hu, Jiong-Sheng'
'Cao, Deng-Ke'

_publ_section_title
;
 Two heteroleptic Ir(iii)--bisthienylethene compounds: syntheses,
 structures and aggregation-induced luminescence
;
_journal_issue 19
_journal_name_full 'RSC Adv.'
_journal_page_first 14359
_journal_paper_doi 10.1039/C4RA15977B
_journal_volume 5
_journal_year 2015
_chemical_formula_moiety 'C25 H22 N2 O S2'
_chemical_formula_sum 'C25 H22 N2 O S2'
_chemical_formula_weight 430.57
_chemical_name_systematic
; 
 ? 
;
_space_group_IT_number 19
_symmetry_cell_setting orthorhombic
_symmetry_space_group_name_Hall 'P 2ac 2ab'
_symmetry_space_group_name_H-M 'P 21 21 21'
_atom_sites_solution_hydrogens geom
_atom_sites_solution_primary direct
_atom_sites_solution_secondary difmap
_audit_creation_method SHELXL-97
_audit_update_record
;
2014-12-03 deposited with the CCDC.
2015-01-20 downloaded from the CCDC.
;
_cell_angle_alpha 90.00
_cell_angle_beta 90.00
_cell_angle_gamma 90.00
_cell_formula_units_Z 4
_cell_length_a 7.2652(6)
_cell_length_b 8.0985(7)
_cell_length_c 35.690(3)
_cell_measurement_reflns_used 4324
_cell_measurement_temperature 173(2)
_cell_measurement_theta_max 27.009
_cell_measurement_theta_min 2.579
_cell_volume 2099.9(3)
_computing_cell_refinement SMART
_computing_data_collection 'SMART (Bruker, 2000)'
_computing_data_reduction 'SAINT (Bruker, 2000)'
_computing_molecular_graphics SHELXTL
_computing_publication_material SHELXTL
_computing_structure_refinement SHELXTL
_computing_structure_solution 'SHELXTL (Bruker, 2000)'
_diffrn_ambient_temperature 173(2)
_diffrn_measured_fraction_theta_full 0.996
_diffrn_measured_fraction_theta_max 0.996
_diffrn_measurement_device_type 'Bruker Smart Aepex CCD area detector'
_diffrn_measurement_method 'phi and omega scans'
_diffrn_radiation_monochromator graphite
_diffrn_radiation_source 'fine-focus sealed tube'
_diffrn_radiation_type MoK\a
_diffrn_radiation_wavelength 0.71073
_diffrn_reflns_av_R_equivalents 0.0486
_diffrn_reflns_av_sigmaI/netI 0.0401
_diffrn_reflns_limit_h_max 8
_diffrn_reflns_limit_h_min -8
_diffrn_reflns_limit_k_max 8
_diffrn_reflns_limit_k_min -9
_diffrn_reflns_limit_l_max 44
_diffrn_reflns_limit_l_min -44
_diffrn_reflns_number 16948
_diffrn_reflns_theta_full 26.00
_diffrn_reflns_theta_max 26.00
_diffrn_reflns_theta_min 2.28
_exptl_absorpt_coefficient_mu 0.274
_exptl_absorpt_correction_T_max 0.960
_exptl_absorpt_correction_T_min 0.936
_exptl_absorpt_correction_type multi-scan
_exptl_absorpt_process_details 'SADABS; Bruker, 2000'
_exptl_crystal_colour 'pale yellow'
_exptl_crystal_density_diffrn 1.362
_exptl_crystal_density_method 'not measured'
_exptl_crystal_description blocky
_exptl_crystal_F_000 904
_exptl_crystal_size_max 0.30
_exptl_crystal_size_mid 0.20
_exptl_crystal_size_min 0.15
_refine_diff_density_max 0.338
_refine_diff_density_min -0.292
_refine_diff_density_rms 0.052
_refine_ls_abs_structure_details 'Flack H D (1983), Acta Cryst. A39, 876-881'
_refine_ls_abs_structure_Flack 0.10(8)
_refine_ls_extinction_method none
_refine_ls_goodness_of_fit_ref 1.059
_refine_ls_hydrogen_treatment constr
_refine_ls_matrix_type full
_refine_ls_number_parameters 271
_refine_ls_number_reflns 4110
_refine_ls_number_restraints 0
_refine_ls_restrained_S_all 1.059
_refine_ls_R_factor_all 0.0427
_refine_ls_R_factor_gt 0.0393
_refine_ls_shift/su_max 0.000
_refine_ls_shift/su_mean 0.000
_refine_ls_structure_factor_coef Fsqd
_refine_ls_weighting_details 'calc w=1/[\s^2^(Fo^2^)+(0.0777P)^2^+0.0000P] where P=(Fo^2^+2Fc^2^)/3'
_refine_ls_weighting_scheme calc
_refine_ls_wR_factor_gt 0.1115
_refine_ls_wR_factor_ref 0.1139
_reflns_number_gt 3860
_reflns_number_total 4110
_reflns_threshold_expression >2sigma(I)
_cod_data_source_file c4ra15977b2.cif
_cod_data_source_block 1
_cod_depositor_comments
;
The following automatic conversions were performed:

'_symmetry_cell_setting' value 'Orthorhombic' changed to
'orthorhombic' according to
/usr/data/users/saulius/crontab/automatic-downloads/rss-feeds/RSC/lib/dictionaries/cif_core.dic
dictionary named 'cif_core.dic' version 2.4.2 from 2011-04-26.

Automatic conversion script
Id: cif_fix_values 3008 2015-01-20 13:52:24Z robertas 
;
_cod_original_sg_symbol_H-M 'P2(1)2(1)2(1) '
_cod_database_code 7219435

loop_
_symmetry_equiv_pos_as_xyz
'x, y, z'
'-x+1/2, -y, z+1/2'
'-x, y+1/2, -z+1/2'
'x+1/2, -y+1/2, -z'

loop_
_atom_site_label
_atom_site_type_symbol
_atom_site_fract_x
_atom_site_fract_y
_atom_site_fract_z
_atom_site_U_iso_or_equiv
_atom_site_adp_type
_atom_site_occupancy
_atom_site_symmetry_multiplicity
_atom_site_calc_flag
_atom_site_refinement_flags
S1 S 1.22995(9) 0.09920(9) 0.762950(16) 0.02337(17) Uani 1 1 d .
S2 S 0.58332(9) 0.61322(8) 0.833020(17) 0.02422(17) Uani 1 1 d .
O1 O 1.1636(3) -0.2030(2) 0.92538(5) 0.0238(4) Uani 1 1 d .
H1A H 1.1616 -0.1348 0.9084 0.036 Uiso 1 1 calc R
N1 N 1.1085(3) 0.0801(3) 0.89283(5) 0.0191(4) Uani 1 1 d .
N2 N 0.9241(3) 0.2589(3) 0.91990(6) 0.0189(4) Uani 1 1 d .
H2A H 0.8623 0.3086 0.9371 0.023 Uiso 1 1 calc R
C1 C 1.1453(4) -0.1301(3) 0.81899(7) 0.0300(6) Uani 1 1 d .
H1C H 1.1024 -0.1372 0.8444 0.045 Uiso 1 1 calc R
H1D H 1.2650 -0.1796 0.8172 0.045 Uiso 1 1 calc R
H1E H 1.0613 -0.1872 0.8028 0.045 Uiso 1 1 calc R
C2 C 1.1567(4) 0.0480(3) 0.80751(7) 0.0200(5) Uani 1 1 d .
C3 C 1.1126(3) 0.1874(3) 0.82743(7) 0.0187(5) Uani 1 1 d .
C4 C 1.1398(4) 0.3354(3) 0.80585(7) 0.0213(5) Uani 1 1 d .
H4A H 1.1152 0.4404 0.8152 0.026 Uiso 1 1 calc R
C5 C 1.2046(3) 0.3086(3) 0.77072(7) 0.0217(5) Uani 1 1 d .
C6 C 1.2589(4) 0.4333(4) 0.74195(7) 0.0290(6) Uani 1 1 d .
H6A H 1.2349 0.5423 0.7513 0.044 Uiso 1 1 calc R
H6B H 1.1890 0.4156 0.7195 0.044 Uiso 1 1 calc R
H6C H 1.3878 0.4223 0.7365 0.044 Uiso 1 1 calc R
C7 C 0.6533(4) 0.2835(3) 0.81484(7) 0.0281(6) Uani 1 1 d .
H7A H 0.7289 0.1917 0.8221 0.042 Uiso 1 1 calc R
H7B H 0.6774 0.3109 0.7891 0.042 Uiso 1 1 calc R
H7C H 0.5260 0.2544 0.8177 0.042 Uiso 1 1 calc R
C8 C 0.6964(3) 0.4286(3) 0.83908(6) 0.0197(5) Uani 1 1 d .
C9 C 0.8185(3) 0.4403(3) 0.86814(6) 0.0184(5) Uani 1 1 d .
C10 C 0.8172(3) 0.6001(3) 0.88555(7) 0.0207(5) Uani 1 1 d .
H10A H 0.8917 0.6274 0.9058 0.025 Uiso 1 1 calc R
C11 C 0.6979(4) 0.7071(3) 0.86972(7) 0.0225(6) Uani 1 1 d .
C12 C 0.6583(4) 0.8829(3) 0.88028(8) 0.0309(6) Uani 1 1 d .
H12A H 0.7341 0.9140 0.9012 0.046 Uiso 1 1 calc R
H12B H 0.5310 0.8936 0.8871 0.046 Uiso 1 1 calc R
H12C H 0.6846 0.9537 0.8594 0.046 Uiso 1 1 calc R
C13 C 1.0468(3) 0.1907(3) 0.86607(7) 0.0179(5) Uani 1 1 d .
C14 C 0.9289(3) 0.3019(3) 0.88252(7) 0.0183(5) Uani 1 1 d .
C15 C 1.0326(3) 0.1257(3) 0.92499(6) 0.0180(5) Uani 1 1 d .
C16 C 1.0540(3) 0.0333(3) 0.95997(7) 0.0175(5) Uani 1 1 d .
C17 C 1.1079(3) -0.1307(3) 0.95774(7) 0.0199(5) Uani 1 1 d .
C18 C 1.1049(4) -0.2339(3) 0.98981(7) 0.0231(6) Uani 1 1 d .
H18A H 1.1374 -0.3447 0.9878 0.028 Uiso 1 1 calc R
C19 C 1.0546(4) -0.1706(3) 1.02341(7) 0.0248(6) Uani 1 1 d .
H19A H 1.0455 -0.2407 1.0440 0.030 Uiso 1 1 calc R
C20 C 1.0156(4) -0.0011(3) 1.02810(7) 0.0200(6) Uani 1 1 d .
C21 C 0.9762(4) 0.0672(3) 1.06370(7) 0.0245(6) Uani 1 1 d .
H21A H 0.9615 -0.0027 1.0841 0.029 Uiso 1 1 calc R
C22 C 0.9592(4) 0.2333(4) 1.06863(7) 0.0250(6) Uani 1 1 d .
H22A H 0.9329 0.2762 1.0922 0.030 Uiso 1 1 calc R
C23 C 0.9819(4) 0.3394(3) 1.03768(7) 0.0236(6) Uani 1 1 d .
H23A H 0.9775 0.4531 1.0412 0.028 Uiso 1 1 calc R
C24 C 1.0102(3) 0.2773(3) 1.00249(7) 0.0217(6) Uani 1 1 d .
H24A H 1.0220 0.3494 0.9824 0.026 Uiso 1 1 calc R
C25 C 1.0221(3) 0.1043(3) 0.99625(6) 0.0186(5) Uani 1 1 d .

loop_
_atom_site_aniso_label
_atom_site_aniso_U_11
_atom_site_aniso_U_22
_atom_site_aniso_U_33
_atom_site_aniso_U_23
_atom_site_aniso_U_13
_atom_site_aniso_U_12
S1 0.0232(3) 0.0286(3) 0.0183(3) -0.0016(3) 0.0035(2) 0.0021(3)
S2 0.0286(3) 0.0231(3) 0.0209(3) 0.0022(3) -0.0014(2) 0.0091(3)
O1 0.0312(10) 0.0196(9) 0.0207(8) -0.0022(7) -0.0027(8) 0.0038(8)
N1 0.0194(10) 0.0209(11) 0.0171(9) -0.0006(8) -0.0023(8) 0.0014(9)
N2 0.0184(11) 0.0223(11) 0.0159(10) 0.0006(8) -0.0009(9) 0.0025(9)
C1 0.0384(16) 0.0255(14) 0.0261(13) -0.0024(11) 0.0011(12) 0.0043(13)
C2 0.0173(12) 0.0266(13) 0.0162(11) 0.0017(10) 0.0010(10) 0.0016(10)
C3 0.0141(11) 0.0231(12) 0.0190(12) 0.0008(10) -0.0019(10) 0.0016(10)
C4 0.0189(13) 0.0242(13) 0.0209(12) 0.0027(10) 0.0016(10) 0.0007(10)
C5 0.0169(12) 0.0253(13) 0.0231(12) 0.0024(11) -0.0007(10) -0.0021(11)
C6 0.0268(14) 0.0367(16) 0.0236(13) 0.0080(11) 0.0039(11) -0.0018(12)
C7 0.0337(16) 0.0251(14) 0.0254(14) -0.0062(11) -0.0090(12) 0.0054(12)
C8 0.0205(12) 0.0196(13) 0.0191(12) 0.0002(9) 0.0019(10) 0.0039(10)
C9 0.0163(12) 0.0213(13) 0.0177(11) 0.0001(9) 0.0039(9) 0.0006(10)
C10 0.0226(12) 0.0207(12) 0.0188(11) -0.0009(10) 0.0023(10) -0.0026(11)
C11 0.0256(14) 0.0196(13) 0.0224(12) 0.0006(10) 0.0086(11) -0.0011(11)
C12 0.0393(16) 0.0177(13) 0.0357(14) 0.0001(12) 0.0089(13) 0.0025(13)
C13 0.0152(12) 0.0208(12) 0.0177(11) -0.0004(10) -0.0034(10) 0.0011(10)
C14 0.0175(12) 0.0188(12) 0.0185(11) 0.0006(10) -0.0006(10) -0.0009(10)
C15 0.0174(11) 0.0170(12) 0.0196(11) 0.0015(10) -0.0035(9) 0.0000(10)
C16 0.0151(12) 0.0203(12) 0.0169(11) 0.0019(10) -0.0029(10) 0.0000(10)
C17 0.0182(12) 0.0219(13) 0.0197(11) -0.0005(10) -0.0028(10) -0.0007(11)
C18 0.0254(13) 0.0157(12) 0.0283(13) 0.0024(10) -0.0046(11) 0.0030(11)
C19 0.0239(14) 0.0257(14) 0.0248(13) 0.0061(11) -0.0019(11) 0.0001(12)
C20 0.0158(12) 0.0258(14) 0.0183(12) 0.0030(10) -0.0012(10) 0.0023(10)
C21 0.0213(13) 0.0307(15) 0.0215(12) 0.0036(11) -0.0011(10) 0.0050(11)
C22 0.0221(14) 0.0353(16) 0.0178(13) -0.0032(11) -0.0033(11) 0.0052(12)
C23 0.0229(13) 0.0232(14) 0.0246(13) -0.0033(11) -0.0055(11) 0.0035(10)
C24 0.0204(12) 0.0251(14) 0.0197(12) -0.0004(10) -0.0038(10) 0.0014(11)
C25 0.0153(11) 0.0226(13) 0.0178(11) 0.0021(10) -0.0029(9) 0.0008(11)

loop_
_atom_type_symbol
_atom_type_description
_atom_type_scat_dispersion_real
_atom_type_scat_dispersion_imag
_atom_type_scat_source
C C 0.0033 0.0016 'International Tables Vol C Tables 4.2.6.8 and 6.1.1.4'
H H 0.0000 0.0000 'International Tables Vol C Tables 4.2.6.8 and 6.1.1.4'
N N 0.0061 0.0033 'International Tables Vol C Tables 4.2.6.8 and 6.1.1.4'
O O 0.0106 0.0060 'International Tables Vol C Tables 4.2.6.8 and 6.1.1.4'
S S 0.1246 0.1234 'International Tables Vol C Tables 4.2.6.8 and 6.1.1.4'

loop_
_geom_angle_atom_site_label_1
_geom_angle_atom_site_label_2
_geom_angle_atom_site_label_3
_geom_angle
C2 S1 C5 93.15(12)
C8 S2 C11 93.26(12)
C17 O1 H1A 109.5
C15 N1 C13 106.4(2)
C15 N2 C14 108.5(2)
C15 N2 H2A 125.7
C14 N2 H2A 125.7
C2 C1 H1C 109.5
C2 C1 H1D 109.5
H1C C1 H1D 109.5
C2 C1 H1E 109.5
H1C C1 H1E 109.5
H1D C1 H1E 109.5
C3 C2 C1 129.5(2)
C3 C2 S1 110.57(19)
C1 C2 S1 119.92(19)
C2 C3 C4 112.1(2)
C2 C3 C13 125.5(2)
C4 C3 C13 122.4(2)
C5 C4 C3 114.1(2)
C5 C4 H4A 122.9
C3 C4 H4A 122.9
C4 C5 C6 128.2(2)
C4 C5 S1 110.03(19)
C6 C5 S1 121.7(2)
C5 C6 H6A 109.5
C5 C6 H6B 109.5
H6A C6 H6B 109.5
C5 C6 H6C 109.5
H6A C6 H6C 109.5
H6B C6 H6C 109.5
C8 C7 H7A 109.5
C8 C7 H7B 109.5
H7A C7 H7B 109.5
C8 C7 H7C 109.5
H7A C7 H7C 109.5
H7B C7 H7C 109.5
C9 C8 C7 129.0(2)
C9 C8 S2 110.21(18)
C7 C8 S2 120.78(19)
C8 C9 C10 112.7(2)
C8 C9 C14 124.5(2)
C10 C9 C14 122.7(2)
C11 C10 C9 113.7(2)
C11 C10 H10A 123.2
C9 C10 H10A 123.2
C10 C11 C12 128.8(3)
C10 C11 S2 110.17(19)
C12 C11 S2 121.0(2)
C11 C12 H12A 109.5
C11 C12 H12B 109.5
H12A C12 H12B 109.5
C11 C12 H12C 109.5
H12A C12 H12C 109.5
H12B C12 H12C 109.5
C14 C13 N1 109.3(2)
C14 C13 C3 128.3(2)
N1 C13 C3 122.3(2)
C13 C14 N2 105.3(2)
C13 C14 C9 133.6(2)
N2 C14 C9 121.1(2)
N1 C15 N2 110.4(2)
N1 C15 C16 123.5(2)
N2 C15 C16 125.9(2)
C17 C16 C25 118.7(2)
C17 C16 C15 118.1(2)
C25 C16 C15 123.2(2)
O1 C17 C16 123.1(2)
O1 C17 C18 115.9(2)
C16 C17 C18 120.9(2)
C19 C18 C17 119.7(2)
C19 C18 H18A 120.1
C17 C18 H18A 120.1
C18 C19 C20 121.8(2)
C18 C19 H19A 119.1
C20 C19 H19A 119.1
C19 C20 C21 121.8(2)
C19 C20 C25 118.8(2)
C21 C20 C25 119.3(2)
C22 C21 C20 121.3(3)
C22 C21 H21A 119.3
C20 C21 H21A 119.3
C21 C22 C23 119.4(2)
C21 C22 H22A 120.3
C23 C22 H22A 120.3
C24 C23 C22 120.9(3)
C24 C23 H23A 119.6
C22 C23 H23A 119.6
C23 C24 C25 121.0(3)
C23 C24 H24A 119.5
C25 C24 H24A 119.5
C24 C25 C20 117.7(2)
C24 C25 C16 123.1(2)
C20 C25 C16 119.1(2)

loop_
_geom_bond_atom_site_label_1
_geom_bond_atom_site_label_2
_geom_bond_distance
S1 C2 1.728(3)
S1 C5 1.728(3)
S2 C8 1.719(2)
S2 C11 1.728(3)
O1 C17 1.357(3)
O1 H1A 0.8200
N1 C15 1.326(3)
N1 C13 1.384(3)
N2 C15 1.348(3)
N2 C14 1.379(3)
N2 H2A 0.8600
C1 C2 1.501(4)
C1 H1C 0.9600
C1 H1D 0.9600
C1 H1E 0.9600
C2 C3 1.372(4)
C3 C4 1.438(4)
C3 C13 1.460(3)
C4 C5 1.357(4)
C4 H4A 0.9300
C5 C6 1.493(3)
C6 H6A 0.9600
C6 H6B 0.9600
C6 H6C 0.9600
C7 C8 1.493(3)
C7 H7A 0.9600
C7 H7B 0.9600
C7 H7C 0.9600
C8 C9 1.368(3)
C9 C10 1.436(4)
C9 C14 1.470(3)
C10 C11 1.349(4)
C10 H10A 0.9300
C11 C12 1.501(4)
C12 H12A 0.9600
C12 H12B 0.9600
C12 H12C 0.9600
C13 C14 1.375(3)
C15 C16 1.464(3)
C16 C17 1.387(3)
C16 C25 1.435(3)
C17 C18 1.418(3)
C18 C19 1.355(4)
C18 H18A 0.9300
C19 C20 1.412(4)
C19 H19A 0.9300
C20 C21 1.415(4)
C20 C25 1.422(3)
C21 C22 1.362(4)
C21 H21A 0.9300
C22 C23 1.409(4)
C22 H22A 0.9300
C23 C24 1.368(4)
C23 H23A 0.9300
C24 C25 1.422(4)
C24 H24A 0.9300
